data_1561715
loop_
_publ_author_name
'Li, Lin'
'Liu, Chong-Bo'
'Yang, Gao-Shan'
'Xiong, Zhi-Qiang'
'Liu, Hong'
'Wen, Hui-Liang'

_publ_section_title
;
 Zn(II) coordination polymers with flexible V-shaped dicarboxylate ligand:
 Syntheses, helical structures and properties
;
_journal_name_full 'Journal of Solid State Chemistry'
_journal_page_first 70
_journal_page_last 79
_journal_paper_doi 10.1016/j.jssc.2015.08.006
_journal_volume 231
_journal_year 2015
_chemical_formula_sum 'C19 H14 F6 O8 Zn2'
_chemical_formula_weight 615.04
_space_group_IT_number 15
_space_group_name_Hall '-C 2yc'
_space_group_name_H-M_alt 'C 1 2/c 1'
_symmetry_cell_setting monoclinic
_symmetry_space_group_name_H-M 'C 1 2/c 1'
_atom_sites_solution_hydrogens geom
_atom_sites_solution_primary direct
_atom_sites_solution_secondary difmap
_audit_creation_method SHELXL-97
_cell_angle_alpha 90.00
_cell_angle_beta 95.5760(10)
_cell_angle_gamma 90.00
_cell_formula_units_Z 8
_cell_length_a 21.523(2)
_cell_length_b 22.114(2)
_cell_length_c 8.7346(9)
_cell_measurement_reflns_used 6837
_cell_measurement_temperature 296(2)
_cell_measurement_theta_max 28.28
_cell_measurement_theta_min 2.61
_cell_volume 4137.6(7)
_computing_cell_refinement 'Bruker SAINT'
_computing_data_collection 'Bruker APEX2'
_computing_data_reduction 'Bruker SAINT'
_computing_molecular_graphics 'Bruker SHELXTL'
_computing_publication_material 'Bruker SHELXTL'
_computing_structure_refinement 'SHELXL-97 (Sheldrick, 2008)'
_computing_structure_solution 'SHELXS-97 (Sheldrick, 2008)'
_diffrn_ambient_temperature 296(2)
_diffrn_measured_fraction_theta_full 0.998
_diffrn_measured_fraction_theta_max 0.998
_diffrn_measurement_device_type 'Bruker APEX-II CCD'
_diffrn_measurement_method '\f and \w scans'
_diffrn_radiation_monochromator graphite
_diffrn_radiation_source 'fine-focus sealed tube'
_diffrn_radiation_type MoK\a
_diffrn_radiation_wavelength 0.71073
_diffrn_reflns_av_R_equivalents 0.0235
_diffrn_reflns_av_sigmaI/netI 0.0200
_diffrn_reflns_limit_h_max 23
_diffrn_reflns_limit_h_min -26
_diffrn_reflns_limit_k_max 26
_diffrn_reflns_limit_k_min -26
_diffrn_reflns_limit_l_max 10
_diffrn_reflns_limit_l_min -10
_diffrn_reflns_number 15849
_diffrn_reflns_theta_full 25.50
_diffrn_reflns_theta_max 25.50
_diffrn_reflns_theta_min 2.61
_exptl_absorpt_coefficient_mu 2.420
_exptl_absorpt_correction_T_max 0.6305
_exptl_absorpt_correction_T_min 0.5829
_exptl_absorpt_correction_type multi-scan
_exptl_absorpt_process_details sadabs
_exptl_crystal_colour colourless
_exptl_crystal_density_diffrn 1.975
_exptl_crystal_density_method 'not measured'
_exptl_crystal_description block
_exptl_crystal_F_000 2448
_exptl_crystal_size_max 0.25
_exptl_crystal_size_mid 0.22
_exptl_crystal_size_min 0.21
_refine_diff_density_max 0.358
_refine_diff_density_min -0.309
_refine_diff_density_rms 0.060
_refine_ls_extinction_method none
_refine_ls_goodness_of_fit_ref 1.058
_refine_ls_hydrogen_treatment mixed
_refine_ls_matrix_type full
_refine_ls_number_parameters 317
_refine_ls_number_reflns 3857
_refine_ls_number_restraints 1
_refine_ls_restrained_S_all 1.058
_refine_ls_R_factor_all 0.0352
_refine_ls_R_factor_gt 0.0268
_refine_ls_shift/su_max 0.002
_refine_ls_shift/su_mean 0.000
_refine_ls_structure_factor_coef Fsqd
_refine_ls_weighting_details 'calc w=1/[\s^2^(Fo^2^)+(0.0315P)^2^+6.6573P] where P=(Fo^2^+2Fc^2^)/3'
_refine_ls_weighting_scheme calc
_refine_ls_wR_factor_gt 0.0642
_refine_ls_wR_factor_ref 0.0689
_reflns_number_gt 3264
_reflns_number_total 3857
_reflns_threshold_expression >2sigma(I)
_cod_data_source_file JSSC-2015-231-70.cif
_cod_data_source_block 1
_cod_depositor_comments
;
The following automatic conversions were performed:

data item '_symmetry_cell_setting' value 'Monoclinic' was changed to
'monoclinic' in accordance with the built-in table derived from the
CIF Core dictionary named 'cif_core.dic' version 2.4.5 last updated
on 2014-11-21.

Automatic conversion script
Id: cif_fix_values 8369 2020-08-20 11:38:08Z andrius 
;
_cod_original_cell_volume 4137.6(8)
_cod_original_sg_symbol_H-M C2/c
_cod_database_code 1561715

loop_
_symmetry_equiv_pos_as_xyz
'x, y, z'
'-x, y, -z+1/2'
'x+1/2, y+1/2, z'
'-x+1/2, y+1/2, -z+1/2'
'-x, -y, -z'
'x, -y, z-1/2'
'-x+1/2, -y+1/2, -z'
'x+1/2, -y+1/2, z-1/2'

loop_
_atom_site_label
_atom_site_type_symbol
_atom_site_fract_x
_atom_site_fract_y
_atom_site_fract_z
_atom_site_U_iso_or_equiv
_atom_site_adp_type
_atom_site_occupancy
_atom_site_symmetry_multiplicity
_atom_site_calc_flag
_atom_site_refinement_flags
_atom_site_disorder_assembly
_atom_site_disorder_group
C1 C 0.09122(16) 0.32909(13) 1.2049(3) 0.0450(7) Uani 1 1 d . . .
C2 C 0.15185(19) 0.29462(17) 1.1938(4) 0.0663(11) Uani 1 1 d . . .
H2A H 0.1838 0.3114 1.2677 0.080 Uiso 1 1 calc R . .
H2B H 0.1457 0.2527 1.2214 0.080 Uiso 1 1 calc R . .
C3 C 0.15896(18) 0.25112(19) 0.9403(4) 0.0634(11) Uani 1 1 d . . .
C4 C 0.12559(17) 0.2007(2) 0.9661(4) 0.0651(11) Uani 1 1 d . . .
H4 H 0.1090 0.1959 1.0597 0.078 Uiso 1 1 calc R . .
C5 C 0.11597(16) 0.1563(2) 0.8536(4) 0.0630(10) Uani 1 1 d . . .
H5 H 0.0935 0.1218 0.8741 0.076 Uiso 1 1 calc R . .
C6 C 0.13915(16) 0.16233(19) 0.7117(3) 0.0581(10) Uani 1 1 d . . .
C7 C 0.1717(2) 0.2145(2) 0.6866(4) 0.0740(13) Uani 1 1 d . . .
H7 H 0.1870 0.2204 0.5917 0.089 Uiso 1 1 calc R . .
C8 C 0.1822(2) 0.25818(19) 0.7986(4) 0.0767(13) Uani 1 1 d . . .
H8 H 0.2050 0.2926 0.7791 0.092 Uiso 1 1 calc R . .
C9 C 0.12345(15) 0.1166(2) 0.5797(3) 0.0615(10) Uani 1 1 d . . .
C10 C 0.1149(2) 0.0524(2) 0.6431(4) 0.0766(12) Uani 1 1 d . . .
C11 C 0.06122(18) 0.1383(3) 0.4944(4) 0.0928(18) Uani 1 1 d . . .
C12 C 0.17511(14) 0.11158(17) 0.4697(3) 0.0525(9) Uani 1 1 d . . .
C13 C 0.23697(14) 0.10595(16) 0.5300(3) 0.0513(8) Uani 1 1 d . . .
H13 H 0.2468 0.1088 0.6358 0.062 Uiso 1 1 calc R . .
C14 C 0.28449(14) 0.09625(16) 0.4365(3) 0.0480(8) Uani 1 1 d . . .
H14 H 0.3257 0.0935 0.4792 0.058 Uiso 1 1 calc R . .
C15 C 0.27009(13) 0.09066(14) 0.2784(3) 0.0424(7) Uani 1 1 d . . .
C16 C 0.20933(14) 0.09697(17) 0.2168(3) 0.0526(9) Uani 1 1 d . . .
H16 H 0.1997 0.0946 0.1108 0.063 Uiso 1 1 calc R . .
C17 C 0.16221(15) 0.10687(18) 0.3118(3) 0.0576(10) Uani 1 1 d . . .
H17 H 0.1212 0.1104 0.2684 0.069 Uiso 1 1 calc R . .
C18 C 0.30311(13) 0.06536(15) 0.0350(3) 0.0427(7) Uani 1 1 d . . .
H18A H 0.2866 0.1009 -0.0201 0.051 Uiso 1 1 calc R . .
H18B H 0.2710 0.0344 0.0269 0.051 Uiso 1 1 calc R . .
C19 C 0.35997(12) 0.04283(13) -0.0354(3) 0.0330(6) Uani 1 1 d . . .
F1 F 0.11358(14) 0.01062(13) 0.5317(3) 0.0990(9) Uani 1 1 d . . .
F2 F 0.16153(12) 0.03788(12) 0.7473(2) 0.0808(7) Uani 1 1 d . . .
F3 F 0.06142(12) 0.04550(15) 0.7082(3) 0.0989(9) Uani 1 1 d . . .
F4 F 0.01964(10) 0.15298(17) 0.5930(3) 0.1196(12) Uani 1 1 d . . .
F5 F 0.03387(11) 0.09663(18) 0.3993(3) 0.1159(12) Uani 1 1 d . . .
F6 F 0.06899(12) 0.18809(16) 0.4120(3) 0.1058(11) Uani 1 1 d . . .
O1 O 0.08026(11) 0.34115(10) 1.3399(2) 0.0504(6) Uani 1 1 d . . .
O2 O 0.05898(10) 0.34347(9) 1.0835(2) 0.0462(5) Uani 1 1 d . . .
O3 O 0.17339(13) 0.29671(12) 1.0447(3) 0.0745(8) Uani 1 1 d . . .
O4 O 0.31924(9) 0.08011(10) 0.1926(2) 0.0439(5) Uani 1 1 d . . .
O5 O 0.35476(8) 0.03921(9) -0.17935(19) 0.0383(5) Uani 1 1 d . . .
O6 O 0.40850(8) 0.02670(9) 0.04462(19) 0.0354(4) Uani 1 1 d . . .
O7 O 0.04820(9) 0.41685(8) 1.62040(19) 0.0348(4) Uani 1 1 d . . .
H7A H 0.0493 0.3914 1.6643 0.052 Uiso 1 1 d R . .
O8 O 0.5000 -0.04421(10) 0.2500 0.0237(5) Uani 1 2 d S . .
O9 O 0.0000 0.6936(2) 0.2500 0.130(2) Uani 1 2 d SD . .
H1W H 0.0015 0.7146 0.1719 0.195 Uiso 1 1 d RD . .
Zn1 Zn 0.428720(13) 0.010752(14) 0.26937(3) 0.02799(9) Uani 1 1 d . . .
Zn2 Zn 0.015967(15) 0.397432(13) 1.41711(3) 0.03124(10) Uani 1 1 d . . .

loop_
_atom_site_aniso_label
_atom_site_aniso_U_11
_atom_site_aniso_U_22
_atom_site_aniso_U_33
_atom_site_aniso_U_23
_atom_site_aniso_U_13
_atom_site_aniso_U_12
C1 0.067(2) 0.0358(16) 0.0338(16) -0.0003(12) 0.0148(14) 0.0186(14)
C2 0.094(3) 0.068(2) 0.0386(17) 0.0011(16) 0.0177(17) 0.049(2)
C3 0.073(2) 0.082(3) 0.0380(18) 0.0076(18) 0.0195(17) 0.053(2)
C4 0.060(2) 0.110(3) 0.0278(16) 0.0013(18) 0.0162(15) 0.034(2)
C5 0.051(2) 0.108(3) 0.0329(16) 0.0015(18) 0.0152(14) 0.020(2)
C6 0.0462(18) 0.099(3) 0.0308(15) 0.0043(17) 0.0136(13) 0.0385(19)
C7 0.094(3) 0.093(3) 0.0414(19) 0.011(2) 0.0372(19) 0.047(3)
C8 0.112(3) 0.072(3) 0.053(2) 0.0056(19) 0.041(2) 0.040(2)
C9 0.0425(18) 0.115(3) 0.0288(15) -0.0018(17) 0.0127(13) 0.0276(19)
C10 0.068(3) 0.122(4) 0.044(2) -0.012(2) 0.0302(19) 0.003(2)
C11 0.043(2) 0.199(6) 0.038(2) -0.008(3) 0.0135(17) 0.041(3)
C12 0.0389(17) 0.092(3) 0.0282(14) -0.0009(15) 0.0120(12) 0.0243(16)
C13 0.0427(17) 0.088(3) 0.0239(14) -0.0038(14) 0.0087(12) 0.0202(16)
C14 0.0360(16) 0.080(2) 0.0288(14) -0.0058(14) 0.0055(12) 0.0188(15)
C15 0.0375(16) 0.064(2) 0.0269(14) -0.0004(13) 0.0116(11) 0.0189(14)
C16 0.0428(17) 0.093(3) 0.0230(14) -0.0003(15) 0.0069(12) 0.0257(17)
C17 0.0349(16) 0.104(3) 0.0339(16) 0.0003(17) 0.0057(13) 0.0283(17)
C18 0.0343(15) 0.070(2) 0.0242(13) -0.0037(13) 0.0057(11) 0.0157(14)
C19 0.0295(14) 0.0448(16) 0.0257(13) -0.0001(11) 0.0079(11) 0.0027(12)
F1 0.116(2) 0.128(2) 0.0589(14) -0.0234(14) 0.0400(14) -0.0114(17)
F2 0.0880(17) 0.1033(18) 0.0535(12) 0.0117(12) 0.0202(12) 0.0196(14)
F3 0.0783(16) 0.158(3) 0.0673(14) -0.0181(16) 0.0423(13) -0.0166(16)
F4 0.0480(13) 0.260(4) 0.0536(13) -0.0077(18) 0.0199(10) 0.0584(18)
F5 0.0519(14) 0.245(4) 0.0511(14) -0.0178(19) 0.0050(11) 0.0097(18)
F6 0.0772(17) 0.187(3) 0.0544(14) 0.0198(17) 0.0144(12) 0.0785(19)
O1 0.0718(15) 0.0529(13) 0.0280(10) 0.0000(9) 0.0129(10) 0.0275(11)
O2 0.0664(14) 0.0443(12) 0.0288(10) -0.0017(9) 0.0088(9) 0.0196(10)
O3 0.103(2) 0.0762(18) 0.0493(14) -0.0027(13) 0.0324(14) 0.0459(16)
O4 0.0339(10) 0.0745(14) 0.0245(9) -0.0049(9) 0.0083(8) 0.0167(10)
O5 0.0313(10) 0.0631(13) 0.0213(9) -0.0019(8) 0.0061(7) 0.0107(9)
O6 0.0308(10) 0.0542(12) 0.0220(9) 0.0009(8) 0.0069(7) 0.0096(9)
O7 0.0506(11) 0.0330(10) 0.0205(8) 0.0018(7) 0.0013(8) 0.0021(8)
O8 0.0277(12) 0.0270(12) 0.0172(11) 0.000 0.0072(9) 0.000
O9 0.255(7) 0.054(3) 0.089(3) 0.000 0.056(4) 0.000
Zn1 0.02491(16) 0.03864(18) 0.02136(15) -0.00254(12) 0.00709(11) 0.00094(12)
Zn2 0.04254(19) 0.03346(17) 0.01816(14) 0.00047(11) 0.00521(12) 0.00105(13)

loop_
_atom_type_symbol
_atom_type_description
_atom_type_scat_dispersion_real
_atom_type_scat_dispersion_imag
_atom_type_scat_source
C C 0.0033 0.0016 'International Tables Vol C Tables 4.2.6.8 and 6.1.1.4'
H H 0.0000 0.0000 'International Tables Vol C Tables 4.2.6.8 and 6.1.1.4'
O O 0.0106 0.0060 'International Tables Vol C Tables 4.2.6.8 and 6.1.1.4'
Zn Zn 0.2839 1.4301 'International Tables Vol C Tables 4.2.6.8 and 6.1.1.4'
F F 0.0171 0.0103 'International Tables Vol C Tables 4.2.6.8 and 6.1.1.4'

loop_
_geom_angle_atom_site_label_1
_geom_angle_atom_site_label_2
_geom_angle_atom_site_label_3
_geom_angle
_geom_angle_site_symmetry_1
_geom_angle_site_symmetry_3
O2 C1 O1 127.2(3) . .
O2 C1 C2 118.8(3) . .
O1 C1 C2 114.0(3) . .
O3 C2 C1 113.5(3) . .
O3 C2 H2A 108.9 . .
C1 C2 H2A 108.9 . .
O3 C2 H2B 108.9 . .
C1 C2 H2B 108.9 . .
H2A C2 H2B 107.7 . .
C4 C3 O3 125.6(3) . .
C4 C3 C8 118.9(4) . .
O3 C3 C8 115.6(4) . .
C3 C4 C5 120.6(3) . .
C3 C4 H4 119.7 . .
C5 C4 H4 119.7 . .
C6 C5 C4 121.4(4) . .
C6 C5 H5 119.3 . .
C4 C5 H5 119.3 . .
C7 C6 C5 117.1(4) . .
C7 C6 C9 120.5(3) . .
C5 C6 C9 122.1(4) . .
C8 C7 C6 121.7(3) . .
C8 C7 H7 119.2 . .
C6 C7 H7 119.2 . .
C7 C8 C3 120.4(4) . .
C7 C8 H8 119.8 . .
C3 C8 H8 119.8 . .
C10 C9 C12 106.0(3) . .
C10 C9 C11 109.4(4) . .
C12 C9 C11 111.4(3) . .
C10 C9 C6 111.1(3) . .
C12 C9 C6 113.1(3) . .
C11 C9 C6 105.8(3) . .
F2 C10 F1 107.0(4) . .
F2 C10 F3 107.7(3) . .
F1 C10 F3 105.7(4) . .
F2 C10 C9 111.1(4) . .
F1 C10 C9 111.7(3) . .
F3 C10 C9 113.2(4) . .
F6 C11 F5 107.7(3) . .
F6 C11 F4 105.9(4) . .
F5 C11 F4 106.5(4) . .
F6 C11 C9 111.6(4) . .
F5 C11 C9 113.1(4) . .
F4 C11 C9 111.5(3) . .
C17 C12 C13 117.6(3) . .
C17 C12 C9 122.6(3) . .
C13 C12 C9 119.5(3) . .
C14 C13 C12 121.7(3) . .
C14 C13 H13 119.2 . .
C12 C13 H13 119.2 . .
C13 C14 C15 119.5(3) . .
C13 C14 H14 120.2 . .
C15 C14 H14 120.2 . .
C16 C15 O4 123.9(2) . .
C16 C15 C14 119.5(2) . .
O4 C15 C14 116.6(2) . .
C15 C16 C17 120.3(3) . .
C15 C16 H16 119.8 . .
C17 C16 H16 119.8 . .
C12 C17 C16 121.3(3) . .
C12 C17 H17 119.3 . .
C16 C17 H17 119.3 . .
O4 C18 C19 109.8(2) . .
O4 C18 H18A 109.7 . .
C19 C18 H18A 109.7 . .
O4 C18 H18B 109.7 . .
C19 C18 H18B 109.7 . .
H18A C18 H18B 108.2 . .
O6 C19 O5 122.0(2) . .
O6 C19 C18 122.2(2) . .
O5 C19 C18 115.7(2) . .
C1 O1 Zn2 129.88(19) . .
C1 O2 Zn2 122.22(18) . 2_557
C3 O3 C2 120.7(3) . .
C15 O4 C18 116.0(2) . .
C19 O5 Zn1 105.14(16) . 6
C19 O6 Zn1 133.52(16) . .
Zn2 O7 Zn1 135.85(10) . 7_557
Zn2 O7 H7A 109.3 . .
Zn1 O7 H7A 114.7 7_557 .
Zn2 O8 Zn2 97.31(10) 4_546 3_544
Zn2 O8 Zn1 115.070(13) 4_546 2_655
Zn2 O8 Zn1 112.851(14) 3_544 2_655
Zn2 O8 Zn1 112.853(14) 4_546 .
Zn2 O8 Zn1 115.070(13) 3_544 .
Zn1 O8 Zn1 104.15(10) 2_655 .
O7 Zn1 O8 113.12(7) 7_557 .
O7 Zn1 O6 111.61(8) 7_557 .
O8 Zn1 O6 96.95(5) . .
O7 Zn1 O5 121.20(8) 7_557 6_556
O8 Zn1 O5 108.48(8) . 6_556
O6 Zn1 O5 102.28(7) . 6_556
O7 Zn1 Zn1 81.04(6) 7_557 2_655
O8 Zn1 Zn1 37.93(5) . 2_655
O6 Zn1 Zn1 90.92(5) . 2_655
O5 Zn1 Zn1 145.83(6) 6_556 2_655
O7 Zn2 O8 124.97(7) . 3_456
O7 Zn2 O2 111.03(8) . 2_557
O8 Zn2 O2 107.94(7) 3_456 2_557
O7 Zn2 O1 104.59(8) . .
O8 Zn2 O1 103.51(6) 3_456 .
O2 Zn2 O1 102.06(10) 2_557 .
O7 Zn2 Zn2 164.40(6) . 2_557
O8 Zn2 Zn2 41.34(5) 3_456 2_557
O2 Zn2 Zn2 83.50(5) 2_557 2_557
O1 Zn2 Zn2 76.72(6) . 2_557

loop_
_geom_bond_atom_site_label_1
_geom_bond_atom_site_label_2
_geom_bond_distance
_geom_bond_site_symmetry_2
C1 O2 1.251(3) .
C1 O1 1.254(3) .
C1 C2 1.522(4) .
C2 O3 1.424(4) .
C2 H2A 0.9700 .
C2 H2B 0.9700 .
C3 C4 1.356(6) .
C3 O3 1.375(5) .
C3 C8 1.388(5) .
C4 C5 1.391(5) .
C4 H4 0.9300 .
C5 C6 1.387(4) .
C5 H5 0.9300 .
C6 C7 1.378(6) .
C6 C9 1.546(5) .
C7 C8 1.377(6) .
C7 H7 0.9300 .
C8 H8 0.9300 .
C9 C10 1.542(6) .
C9 C12 1.543(4) .
C9 C11 1.545(5) .
C10 F2 1.327(5) .
C10 F1 1.339(5) .
C10 F3 1.342(4) .
C11 F6 1.334(6) .
C11 F5 1.339(6) .
C11 F4 1.340(4) .
C12 C17 1.385(4) .
C12 C13 1.389(4) .
C13 C14 1.386(4) .
C13 H13 0.9300 .
C14 C15 1.391(4) .
C14 H14 0.9300 .
C15 C16 1.372(4) .
C15 O4 1.374(3) .
C16 C17 1.388(4) .
C16 H16 0.9300 .
C17 H17 0.9300 .
C18 O4 1.425(3) .
C18 C19 1.507(4) .
C18 H18A 0.9700 .
C18 H18B 0.9700 .
C19 O6 1.251(3) .
C19 O5 1.254(3) .
O1 Zn2 2.0248(19) .
O2 Zn2 2.006(2) 2_557
O5 Zn1 2.0233(18) 6
O6 Zn1 2.0004(17) .
O7 Zn2 1.8919(17) .
O7 Zn1 1.9090(18) 7_557
O7 H7A 0.6809 .
O8 Zn2 1.9537(15) 4_546
O8 Zn2 1.9537(15) 3_544
O8 Zn1 1.9773(14) 2_655
O8 Zn1 1.9773(14) .
O9 H1W 0.8287 .
Zn1 O7 1.9088(18) 7_557
Zn1 O5 2.0233(18) 6_556
Zn1 Zn1 3.1194(6) 2_655
Zn2 O8 1.9536(15) 3_456
Zn2 O2 2.006(2) 2_557
Zn2 Zn2 2.9334(6) 2_557

loop_
_geom_hbond_atom_site_label_D
_geom_hbond_atom_site_label_H
_geom_hbond_atom_site_label_A
_geom_hbond_distance_DH
_geom_hbond_distance_HA
_geom_hbond_distance_DA
_geom_hbond_angle_DHA
_geom_hbond_site_symmetry_A
O7 H7A O9 0.68 2.32 2.923(4) 149.5 5_567

loop_
_geom_torsion_atom_site_label_1
_geom_torsion_atom_site_label_2
_geom_torsion_atom_site_label_3
_geom_torsion_atom_site_label_4
_geom_torsion
_geom_torsion_site_symmetry_1
_geom_torsion_site_symmetry_2
_geom_torsion_site_symmetry_3
_geom_torsion_site_symmetry_4
O2 C1 C2 O3 16.0(5) . . . .
O1 C1 C2 O3 -162.3(3) . . . .
O3 C3 C4 C5 -177.4(3) . . . .
C8 C3 C4 C5 1.4(5) . . . .
C3 C4 C5 C6 -1.0(5) . . . .
C4 C5 C6 C7 -0.5(5) . . . .
C4 C5 C6 C9 -173.8(3) . . . .
C5 C6 C7 C8 1.6(5) . . . .
C9 C6 C7 C8 175.0(3) . . . .
C6 C7 C8 C3 -1.2(6) . . . .
C4 C3 C8 C7 -0.3(6) . . . .
O3 C3 C8 C7 178.5(3) . . . .
C7 C6 C9 C10 154.5(3) . . . .
C5 C6 C9 C10 -32.4(4) . . . .
C7 C6 C9 C12 35.4(4) . . . .
C5 C6 C9 C12 -151.5(3) . . . .
C7 C6 C9 C11 -86.9(4) . . . .
C5 C6 C9 C11 86.2(4) . . . .
C12 C9 C10 F2 75.0(3) . . . .
C11 C9 C10 F2 -164.7(3) . . . .
C6 C9 C10 F2 -48.3(4) . . . .
C12 C9 C10 F1 -44.5(4) . . . .
C11 C9 C10 F1 75.8(4) . . . .
C6 C9 C10 F1 -167.7(3) . . . .
C12 C9 C10 F3 -163.6(3) . . . .
C11 C9 C10 F3 -43.4(4) . . . .
C6 C9 C10 F3 73.1(4) . . . .
C10 C9 C11 F6 -167.6(3) . . . .
C12 C9 C11 F6 -50.8(5) . . . .
C6 C9 C11 F6 72.6(4) . . . .
C10 C9 C11 F5 -45.9(4) . . . .
C12 C9 C11 F5 70.9(5) . . . .
C6 C9 C11 F5 -165.7(3) . . . .
C10 C9 C11 F4 74.1(5) . . . .
C12 C9 C11 F4 -169.0(4) . . . .
C6 C9 C11 F4 -45.7(6) . . . .
C10 C9 C12 C17 98.6(4) . . . .
C11 C9 C12 C17 -20.4(6) . . . .
C6 C9 C12 C17 -139.4(4) . . . .
C10 C9 C12 C13 -75.4(4) . . . .
C11 C9 C12 C13 165.7(4) . . . .
C6 C9 C12 C13 46.6(5) . . . .
C17 C12 C13 C14 0.3(6) . . . .
C9 C12 C13 C14 174.5(4) . . . .
C12 C13 C14 C15 -1.4(6) . . . .
C13 C14 C15 C16 2.3(5) . . . .
C13 C14 C15 O4 -179.0(3) . . . .
O4 C15 C16 C17 179.2(3) . . . .
C14 C15 C16 C17 -2.1(6) . . . .
C13 C12 C17 C16 -0.1(6) . . . .
C9 C12 C17 C16 -174.2(4) . . . .
C15 C16 C17 C12 1.0(6) . . . .
O4 C18 C19 O6 15.4(4) . . . .
O4 C18 C19 O5 -167.1(3) . . . .
O2 C1 O1 Zn2 -10.2(5) . . . .
C2 C1 O1 Zn2 168.0(2) . . . .
O1 C1 O2 Zn2 5.8(5) . . . 2_557
C2 C1 O2 Zn2 -172.4(2) . . . 2_557
C4 C3 O3 C2 -1.6(5) . . . .
C8 C3 O3 C2 179.7(3) . . . .
C1 C2 O3 C3 -94.8(4) . . . .
C16 C15 O4 C18 -10.5(5) . . . .
C14 C15 O4 C18 170.8(3) . . . .
C19 C18 O4 C15 -168.5(3) . . . .
O6 C19 O5 Zn1 11.2(3) . . . 6
C18 C19 O5 Zn1 -166.4(2) . . . 6
O5 C19 O6 Zn1 -166.32(19) . . . .
C18 C19 O6 Zn1 11.1(4) . . . .
Zn2 O8 Zn1 O7 -160.05(8) 4_546 . . 7_557
Zn2 O8 Zn1 O7 89.49(10) 3_544 . . 7_557
Zn1 O8 Zn1 O7 -34.57(6) 2_655 . . 7_557
Zn2 O8 Zn1 O6 -42.96(9) 4_546 . . .
Zn2 O8 Zn1 O6 -153.42(8) 3_544 . . .
Zn1 O8 Zn1 O6 82.52(6) 2_655 . . .
Zn2 O8 Zn1 O5 62.51(8) 4_546 . . 6_556
Zn2 O8 Zn1 O5 -47.96(9) 3_544 . . 6_556
Zn1 O8 Zn1 O5 -172.02(5) 2_655 . . 6_556
Zn2 O8 Zn1 Zn1 -125.48(6) 4_546 . . 2_655
Zn2 O8 Zn1 Zn1 124.06(7) 3_544 . . 2_655
C19 O6 Zn1 O7 -85.9(3) . . . 7_557
C19 O6 Zn1 O8 155.9(3) . . . .
C19 O6 Zn1 O5 45.2(3) . . . 6_556
C19 O6 Zn1 Zn1 -166.6(3) . . . 2_655
Zn1 O7 Zn2 O8 2.82(18) 7_557 . . 3_456
Zn1 O7 Zn2 O2 -129.37(14) 7_557 . . 2_557
Zn1 O7 Zn2 O1 121.28(15) 7_557 . . .
Zn1 O7 Zn2 Zn2 28.5(3) 7_557 . . 2_557
C1 O1 Zn2 O7 -157.1(3) . . . .
C1 O1 Zn2 O8 -25.0(3) . . . 3_456
C1 O1 Zn2 O2 87.1(3) . . . 2_557
C1 O1 Zn2 Zn2 6.8(3) . . . 2_557
